data_4111768
loop_
_publ_author_name
'Rasmus D. Poulsen'
'Anders Bentien'
'Marie Chevalier'
'Bo B. Iversen'

_publ_contact_author_address
;University of Aarhus
Department of Chemistry
Laboratory of Inorganic Chemistry
Langelandsgade 140
DK-8000 Aarhus C
Denmark
;
_publ_contact_author_email bo@chem.au.dk
_publ_contact_author_fax '+458619 6199'
_publ_contact_author_name 'Professor Bo B. Iversen'
_publ_contact_author_phone +4589423969
_publ_section_title
;
 Synthesis, Physical Properties, Multitemperature Crystal Structure, and
 20 K Synchrotron X-ray Charge Density of a Magnetic Metal Organic
 Framework Structure, Mn~3~[C~8~O~4~H~4~]~3~(C~5~H~11~ON)~2~
;
_journal_name_full 'Journal of the American Chemical Society'
_journal_page_first 9156
_journal_page_last 9166
_journal_paper_doi 10.1021/ja051233z
_journal_volume 127
_journal_year 2005
_chemical_formula_moiety 'C34 H34 Mn3 N2 O14'
_chemical_formula_sum 'C34 H34 Mn3 N2 O14'
_chemical_formula_weight 859.45
_chemical_name_common MnDEF
_space_group_IT_number 15
_symmetry_cell_setting monoclinic
_symmetry_Int_Tables_number 15
_symmetry_space_group_name_Hall '-I 2ya'
_symmetry_space_group_name_H-M 'I 1 2/a 1'
_atom_sites_solution_hydrogens geom
_atom_sites_solution_primary direct
_atom_sites_solution_secondary difmap
_audit_creation_method SHELXL-97
_cell_angle_alpha 90.00
_cell_angle_beta 94.3920(10)
_cell_angle_gamma 90.00
_cell_formula_units_Z 4
_cell_length_a 19.0867(4)
_cell_length_b 10.7531(2)
_cell_length_c 17.3220(4)
_cell_measurement_reflns_used 7920
_cell_measurement_temperature 200
_cell_measurement_theta_max 38.29
_cell_measurement_theta_min 2.14
_cell_volume 3544.75(13)
_computing_cell_refinement 'SMART (Bruker, 1998)'
_computing_data_collection 'SMART (Bruker, 1998)'
_computing_data_reduction SAINT
_computing_molecular_graphics 'SHELXL-97 (Sheldrick, 1997)'
_computing_publication_material SHELXL97
_computing_structure_refinement 'SHELXL-97 (Sheldrick, 1997)'
_computing_structure_solution 'SHELXS-97 (Sheldrick, 1990)'
_diffrn_ambient_temperature 200
_diffrn_measured_fraction_theta_full 0.794
_diffrn_measured_fraction_theta_max 0.794
_diffrn_measurement_device_type 'Bruker SMART 1K CCD area-detector'
_diffrn_measurement_method '\w and \p'
_diffrn_radiation_monochromator graphite
_diffrn_radiation_probe x-ray
_diffrn_radiation_type MoK\a
_diffrn_radiation_wavelength 0.71073
_diffrn_reflns_av_R_equivalents 0.0000
_diffrn_reflns_av_sigmaI/netI 0.0306
_diffrn_reflns_limit_h_max 31
_diffrn_reflns_limit_h_min -33
_diffrn_reflns_limit_k_max 18
_diffrn_reflns_limit_k_min 0
_diffrn_reflns_limit_l_max 30
_diffrn_reflns_limit_l_min 0
_diffrn_reflns_number 8173
_diffrn_reflns_theta_full 38.98
_diffrn_reflns_theta_max 38.98
_diffrn_reflns_theta_min 2.14
_diffrn_source 'sealed X-ray tube'
_diffrn_source_type 'SMART 1k'
_exptl_absorpt_coefficient_mu 1.125
_exptl_absorpt_correction_T_max 1.000000
_exptl_absorpt_correction_T_min 0.866516
_exptl_absorpt_correction_type multi-scan
_exptl_absorpt_process_details '(SADABS; Sheldrick, 1997)'
_exptl_crystal_colour 'clear light colourless'
_exptl_crystal_density_diffrn 1.610
_exptl_crystal_description trapezshaped
_exptl_crystal_F_000 1756
_exptl_crystal_size_max 0.500
_exptl_crystal_size_mid 0.300
_exptl_crystal_size_min 0.175
_exptl_crystal_size_rad 0.184
_refine_diff_density_max 1.231
_refine_diff_density_min -1.823
_refine_diff_density_rms 0.194
_refine_ls_extinction_method none
_refine_ls_goodness_of_fit_ref 1.245
_refine_ls_hydrogen_treatment constr
_refine_ls_matrix_type full
_refine_ls_number_parameters 250
_refine_ls_number_reflns 8173
_refine_ls_number_restraints 1
_refine_ls_restrained_S_all 1.245
_refine_ls_R_factor_all 0.0915
_refine_ls_R_factor_gt 0.0487
_refine_ls_shift/su_max 0.017
_refine_ls_shift/su_mean 0.000
_refine_ls_structure_factor_coef Fsqd
_refine_ls_weighting_details 'calc w=1/[\s^2^(Fo^2^)+(0.0840P)^2^+10.5483P] where P=(Fo^2^+2Fc^2^)/3'
_refine_ls_weighting_scheme calc
_refine_ls_wR_factor_gt 0.1290
_refine_ls_wR_factor_ref 0.2037
_reflns_number_gt 5873
_reflns_number_total 8173
_reflns_threshold_expression >2sigma(I)
_cod_data_source_file ja051233zsi20050224_053400.cif
_cod_data_source_block final200k
_cod_original_sg_symbol_H-M 'I 2/a'
_cod_database_code 4111768

loop_
_symmetry_equiv_pos_as_xyz
'x, y, z'
'-x+1/2, y, -z'
'x+1/2, y+1/2, z+1/2'
'-x+1, y+1/2, -z+1/2'
'-x, -y, -z'
'x-1/2, -y, z'
'-x+1/2, -y+1/2, -z+1/2'
'x, -y+1/2, z+1/2'

loop_
_atom_site_label
_atom_site_type_symbol
_atom_site_fract_x
_atom_site_fract_y
_atom_site_fract_z
_atom_site_U_iso_or_equiv
_atom_site_adp_type
_atom_site_occupancy
_atom_site_symmetry_multiplicity
_atom_site_calc_flag
_atom_site_refinement_flags
_atom_site_disorder_assembly
_atom_site_disorder_group
Mn1 Mn 0.2500 0.53346(5) 0.5000 0.01760(11) Uani 1 2 d S . .
Mn2 Mn 0.425585(19) 0.43273(4) 0.53562(2) 0.01935(10) Uani 1 1 d . . .
O1 O 0.46151(10) 0.5567(2) 0.43732(11) 0.0250(4) Uani 1 1 d . . .
O2 O 0.34870(10) 0.52084(19) 0.43498(10) 0.0231(4) Uani 1 1 d . A .
O8 O 0.29788(11) 0.6612(2) 0.58100(12) 0.0290(4) Uani 1 1 d . A .
O9 O 0.40841(11) 0.5923(2) 0.60014(14) 0.0354(5) Uani 1 1 d . A .
O11 O 0.29993(11) 0.3825(2) 0.56654(11) 0.0289(4) Uani 1 1 d . A .
O12 O 0.39592(12) 0.3158(3) 0.63133(15) 0.0435(6) Uani 1 1 d . A .
C1 C 0.40045(13) 0.5683(2) 0.40438(13) 0.0184(4) Uani 1 1 d . . .
C2 C 0.38999(13) 0.6356(3) 0.32903(14) 0.0229(4) Uani 1 1 d . A .
C3 C 0.44321(15) 0.7102(3) 0.30396(17) 0.0298(6) Uani 1 1 d . . .
H3 H 0.4862 0.7154 0.3330 0.036 Uiso 1 1 calc R A .
C4 C 0.43210(16) 0.7232(3) 0.73542(18) 0.0323(6) Uani 1 1 d . . .
H4 H 0.4671 0.6706 0.7199 0.039 Uiso 1 1 calc R . .
C5 C 0.36954(14) 0.7342(3) 0.69004(15) 0.0242(5) Uani 1 1 d . A .
C6 C 0.31735(16) 0.8112(3) 0.71401(17) 0.0314(6) Uani 1 1 d . . .
H6 H 0.2755 0.8202 0.6833 0.038 Uiso 1 1 calc R . .
C7 C 0.32699(15) 0.6244(3) 0.28398(17) 0.0313(6) Uani 1 1 d . . .
H7 H 0.2913 0.5742 0.3004 0.038 Uiso 1 1 calc R A .
C8 C 0.35746(15) 0.6573(3) 0.61741(15) 0.0252(5) Uani 1 1 d . . .
C11 C 0.33063(14) 0.3316(3) 0.62512(16) 0.0267(5) Uani 1 1 d . . .
C12 C 0.28874(14) 0.2881(3) 0.68943(15) 0.0242(5) Uani 1 1 d . A .
C13 C 0.21709(15) 0.3113(3) 0.68687(17) 0.0311(6) Uani 1 1 d . . .
H13 H 0.1949 0.3518 0.6443 0.037 Uiso 1 1 calc R A .
C14 C 0.32152(14) 0.2258(3) 0.75234(18) 0.0333(7) Uani 1 1 d . . .
H14 H 0.3694 0.2088 0.7538 0.040 Uiso 1 1 calc R A .
O21 O 0.4306(2) 0.2714(3) 0.4624(2) 0.0363(7) Uani 0.891(4) 1 d P A 1
N21 N 0.3913(3) 0.0902(4) 0.4088(3) 0.0747(14) Uani 1 1 d . A 1
C21 C 0.3866(3) 0.1869(4) 0.4556(3) 0.0489(11) Uani 0.891(4) 1 d P A 1
H21 H 0.3479 0.1914 0.4850 0.059 Uiso 1 1 calc R A 1
C22 C 0.4486(4) 0.0825(5) 0.3564(4) 0.0771(17) Uani 1 1 d . A 1
H22A H 0.4630 0.1664 0.3443 0.092 Uiso 1 1 calc R A 1
H22B H 0.4302 0.0442 0.3084 0.092 Uiso 1 1 calc R A 1
C23 C 0.5114(5) 0.0126(8) 0.3861(5) 0.103(3) Uani 1 1 d . A 1
H23A H 0.5362 0.0589 0.4270 0.155 Uiso 1 1 calc R A 1
H23B H 0.5416 -0.0004 0.3450 0.155 Uiso 1 1 calc R A 1
H23C H 0.4974 -0.0664 0.4057 0.155 Uiso 1 1 calc R A 1
C24 C 0.3320(5) -0.0009(7) 0.4012(5) 0.107(3) Uani 1 1 d . A 1
H24A H 0.2887 0.0422 0.4101 0.128 Uiso 1 1 calc R A 1
H24B H 0.3276 -0.0323 0.3485 0.128 Uiso 1 1 calc R A 1
C25 C 0.3400(5) -0.1030(7) 0.4529(5) 0.108(3) Uani 1 1 d . A 1
H25A H 0.3868 -0.1356 0.4524 0.162 Uiso 1 1 calc R A 1
H25B H 0.3067 -0.1666 0.4370 0.162 Uiso 1 1 calc R A 1
H25C H 0.3321 -0.0759 0.5043 0.162 Uiso 1 1 calc R A 1
C31 C 0.450(2) 0.213(4) 0.423(2) 0.0489(11) Uani 0.109(4) 1 d P A 3
O31 O 0.428(2) 0.257(4) 0.483(2) 0.0363(7) Uani 0.109(4) 1 d P A 3

loop_
_atom_site_aniso_label
_atom_site_aniso_U_11
_atom_site_aniso_U_22
_atom_site_aniso_U_33
_atom_site_aniso_U_23
_atom_site_aniso_U_13
_atom_site_aniso_U_12
Mn1 0.0161(2) 0.0233(2) 0.01329(19) 0.000 0.00029(16) 0.000
Mn2 0.01761(17) 0.02431(19) 0.01645(15) 0.00328(12) 0.00340(12) -0.00039(12)
O1 0.0196(8) 0.0342(10) 0.0213(8) 0.0087(7) 0.0018(7) 0.0010(7)
O2 0.0213(8) 0.0304(9) 0.0182(7) 0.0039(7) 0.0051(6) -0.0026(7)
O8 0.0278(9) 0.0353(11) 0.0230(8) -0.0108(8) -0.0039(7) 0.0009(8)
O9 0.0219(9) 0.0497(13) 0.0343(11) -0.0225(10) 0.0004(8) 0.0019(9)
O11 0.0293(9) 0.0360(11) 0.0218(8) 0.0108(8) 0.0043(7) 0.0017(8)
O12 0.0246(10) 0.0674(17) 0.0396(12) 0.0285(12) 0.0102(9) 0.0026(10)
C1 0.0195(10) 0.0227(10) 0.0131(8) 0.0023(7) 0.0009(7) 0.0012(8)
C2 0.0227(11) 0.0281(11) 0.0180(9) 0.0068(8) 0.0022(8) -0.0003(9)
C3 0.0205(11) 0.0410(15) 0.0267(12) 0.0139(11) -0.0052(10) -0.0049(10)
C4 0.0258(12) 0.0405(16) 0.0299(13) -0.0160(12) -0.0008(10) 0.0055(11)
C5 0.0241(11) 0.0278(12) 0.0208(10) -0.0081(9) 0.0024(9) -0.0023(9)
C6 0.0250(12) 0.0434(16) 0.0248(11) -0.0126(11) -0.0047(10) 0.0064(11)
C7 0.0260(12) 0.0425(16) 0.0246(11) 0.0147(11) -0.0024(10) -0.0089(11)
C8 0.0261(11) 0.0300(12) 0.0199(10) -0.0080(9) 0.0034(9) -0.0021(10)
C11 0.0240(11) 0.0313(13) 0.0257(11) 0.0102(10) 0.0077(9) -0.0012(10)
C12 0.0208(10) 0.0307(12) 0.0216(10) 0.0095(9) 0.0052(9) 0.0001(9)
C13 0.0225(11) 0.0449(16) 0.0261(12) 0.0186(11) 0.0031(10) 0.0029(11)
C14 0.0179(11) 0.0516(18) 0.0308(13) 0.0200(13) 0.0048(10) 0.0046(11)
O21 0.0429(14) 0.0240(14) 0.043(2) -0.0054(13) 0.0091(16) -0.0073(11)
N21 0.108(4) 0.047(2) 0.071(3) -0.021(2) 0.012(3) -0.031(2)
C21 0.060(3) 0.041(2) 0.048(2) -0.0071(18) 0.016(2) -0.0174(19)
C22 0.110(5) 0.053(3) 0.070(4) -0.018(3) 0.016(3) -0.005(3)
C23 0.114(6) 0.081(5) 0.111(6) 0.012(4) -0.022(5) -0.022(4)
C24 0.148(7) 0.075(4) 0.094(5) -0.005(4) -0.016(5) -0.065(5)
C25 0.150(8) 0.073(4) 0.102(6) -0.008(4) 0.022(5) -0.044(5)
C31 0.060(3) 0.041(2) 0.048(2) -0.0071(18) 0.016(2) -0.0174(19)
O31 0.0429(14) 0.0240(14) 0.043(2) -0.0054(13) 0.0091(16) -0.0073(11)

loop_
_atom_type_symbol
_atom_type_description
_atom_type_scat_dispersion_real
_atom_type_scat_dispersion_imag
_atom_type_scat_source
C C 0.0033 0.0016 'International Tables Vol C Tables 4.2.6.8 and 6.1.1.4'
H H 0.0000 0.0000 'International Tables Vol C Tables 4.2.6.8 and 6.1.1.4'
N N 0.0061 0.0033 'International Tables Vol C Tables 4.2.6.8 and 6.1.1.4'
O O 0.0106 0.0060 'International Tables Vol C Tables 4.2.6.8 and 6.1.1.4'
Mn Mn 0.3368 0.7283 'International Tables Vol C Tables 4.2.6.8 and 6.1.1.4'

loop_
_geom_angle_atom_site_label_1
_geom_angle_atom_site_label_2
_geom_angle_atom_site_label_3
_geom_angle
_geom_angle_site_symmetry_1
_geom_angle_site_symmetry_3
O8 Mn1 O8 99.25(13) . 2_556
O8 Mn1 O11 170.50(9) . 2_556
O8 Mn1 O11 89.06(9) 2_556 2_556
O8 Mn1 O11 89.06(9) . .
O8 Mn1 O11 170.50(9) 2_556 .
O11 Mn1 O11 83.07(13) 2_556 .
O8 Mn1 O2 92.00(8) . .
O8 Mn1 O2 92.43(8) 2_556 .
O11 Mn1 O2 92.25(7) 2_556 .
O11 Mn1 O2 82.61(7) . .
O8 Mn1 O2 92.43(8) . 2_556
O8 Mn1 O2 92.00(8) 2_556 2_556
O11 Mn1 O2 82.61(7) 2_556 2_556
O11 Mn1 O2 92.25(7) . 2_556
O2 Mn1 O2 173.15(11) . 2_556
O31 Mn2 O9 168.7(9) . .
O31 Mn2 O21 10.8(9) . .
O9 Mn2 O21 172.99(14) . .
O31 Mn2 O1 95.2(13) . 5_666
O9 Mn2 O1 92.02(8) . 5_666
O21 Mn2 O1 94.67(13) . 5_666
O31 Mn2 O12 79.8(9) . .
O9 Mn2 O12 90.38(11) . .
O21 Mn2 O12 90.50(12) . .
O1 Mn2 O12 100.17(8) 5_666 .
O31 Mn2 O1 100.7(8) . .
O9 Mn2 O1 89.31(9) . .
O21 Mn2 O1 90.10(10) . .
O1 Mn2 O1 77.47(8) 5_666 .
O12 Mn2 O1 177.60(9) . .
O31 Mn2 O2 94.2(12) . .
O9 Mn2 O2 87.23(9) . .
O21 Mn2 O2 86.68(12) . .
O1 Mn2 O2 132.90(7) 5_666 .
O12 Mn2 O2 126.92(8) . .
O1 Mn2 O2 55.43(6) . .
C1 O1 Mn2 163.15(17) . 5_666
C1 O1 Mn2 94.27(14) . .
Mn2 O1 Mn2 102.53(8) 5_666 .
C1 O2 Mn1 152.65(18) . .
C1 O2 Mn2 90.58(14) . .
Mn1 O2 Mn2 98.53(6) . .
C8 O8 Mn1 129.62(19) . .
C8 O9 Mn2 138.00(19) . .
C11 O11 Mn1 155.9(2) . .
C11 O12 Mn2 99.79(18) . .
O1 C1 O2 119.6(2) . .
O1 C1 C2 120.0(2) . .
O2 C1 C2 120.4(2) . .
C7 C2 C3 119.8(2) . .
C7 C2 C1 120.1(2) . .
C3 C2 C1 120.1(2) . .
C4 C3 C2 119.8(3) 8_564 .
C4 C3 H3 120.1 8_564 .
C2 C3 H3 120.1 . .
C5 C4 C3 120.7(3) . 8_565
C5 C4 H4 119.7 . .
C3 C4 H4 119.7 8_565 .
C6 C5 C4 119.4(2) . .
C6 C5 C8 120.7(2) . .
C4 C5 C8 119.8(2) . .
C5 C6 C7 120.5(3) . 8_565
C5 C6 H6 119.8 . .
C7 C6 H6 119.8 8_565 .
C2 C7 C6 119.8(3) . 8_564
C2 C7 H7 120.1 . .
C6 C7 H7 120.1 8_564 .
O9 C8 O8 126.0(2) . .
O9 C8 C5 115.7(2) . .
O8 C8 C5 118.3(2) . .
O12 C11 O11 121.8(2) . .
O12 C11 C12 118.6(2) . .
O11 C11 C12 119.7(2) . .
C14 C12 C13 119.8(2) . .
C14 C12 C11 120.1(2) . .
C13 C12 C11 120.1(2) . .
C12 C13 C14 120.2(2) . 7_556
C12 C13 H13 119.9 . .
C14 C13 H13 119.9 7_556 .
C12 C14 C13 120.0(2) . 7_556
C12 C14 H14 120.0 . .
C13 C14 H14 120.0 7_556 .
C21 O21 Mn2 126.0(3) . .
C21 N21 C22 120.6(4) . .
C21 N21 C24 118.7(6) . .
C22 N21 C24 120.0(5) . .
O21 C21 N21 123.8(5) . .
O21 C21 H21 118.1 . .
N21 C21 H21 118.1 . .
N21 C22 C23 115.8(6) . .
N21 C22 H22A 108.3 . .
C23 C22 H22A 108.3 . .
N21 C22 H22B 108.3 . .
C23 C22 H22B 108.3 . .
H22A C22 H22B 107.4 . .
C25 C24 N21 114.0(7) . .
C25 C24 H24A 108.8 . .
N21 C24 H24A 108.8 . .
C25 C24 H24B 108.8 . .
N21 C24 H24B 108.8 . .
H24A C24 H24B 107.7 . .
C31 O31 Mn2 136(3) . .

loop_
_geom_bond_atom_site_label_1
_geom_bond_atom_site_label_2
_geom_bond_distance
_geom_bond_site_symmetry_2
Mn1 O8 2.120(2) .
Mn1 O8 2.120(2) 2_556
Mn1 O11 2.169(2) 2_556
Mn1 O11 2.169(2) .
Mn1 O2 2.2718(17) .
Mn1 O2 2.2718(17) 2_556
Mn2 O31 2.10(4) .
Mn2 O9 2.088(2) .
Mn2 O21 2.155(4) .
Mn2 O1 2.173(2) 5_666
Mn2 O12 2.190(2) .
Mn2 O1 2.3075(19) .
Mn2 O2 2.387(2) .
O1 C1 1.264(3) .
O1 Mn2 2.173(2) 5_666
O2 C1 1.264(3) .
O8 C8 1.258(3) .
O9 C8 1.252(3) .
O11 C11 1.257(3) .
O12 C11 1.254(4) .
C1 C2 1.493(3) .
C2 C7 1.388(4) .
C2 C3 1.389(4) .
C3 C4 1.389(4) 8_564
C3 H3 0.9300 .
C4 C5 1.383(4) .
C4 C3 1.389(4) 8_565
C4 H4 0.9300 .
C5 C6 1.383(4) .
C5 C8 1.509(3) .
C6 C7 1.395(4) 8_565
C6 H6 0.9300 .
C7 C6 1.395(4) 8_564
C7 H7 0.9300 .
C11 C12 1.495(3) .
C12 C14 1.387(4) .
C12 C13 1.388(4) .
C13 C14 1.389(4) 7_556
C13 H13 0.9300 .
C14 C13 1.389(4) 7_556
C14 H14 0.9300 .
O21 C21 1.237(6) .
N21 C21 1.325(6) .
N21 C22 1.477(8) .
N21 C24 1.496(8) .
C21 H21 0.9300 .
C22 C23 1.474(10) .
C22 H22A 0.9700 .
C22 H22B 0.9700 .
C23 H23A 0.9600 .
C23 H23B 0.9600 .
C23 H23C 0.9600 .
C24 C25 1.418(11) .
C24 H24A 0.9700 .
C24 H24B 0.9700 .
C25 H25A 0.9600 .
C25 H25B 0.9600 .
C25 H25C 0.9600 .
C31 O31 1.24(5) .
